data_4303673
loop_
_publ_author_name
'Xiao-Qing Zhao'
'Bin Zhao'
'Shi Wei'
'Peng Cheng'

_publ_section_title
;
Synthesis, Structures, and Luminescent and Magnetic Properties of Ln-Ag
Heterometal-Organic Frameworks
;
_journal_name_full 'Inorganic Chemistry'
_journal_page_first 11048
_journal_page_last 11057
_journal_paper_doi 10.1021/ic901291b
_journal_volume 48
_journal_year 2009
_chemical_formula_moiety 'C14 H12 Ag N2 Nd O13'
_chemical_formula_sum 'C14 H12 Ag N2 Nd O13'
_chemical_formula_weight 668.37
_chemical_name_systematic
; 
 ? 
;
_space_group_IT_number 15
_symmetry_cell_setting monoclinic
_symmetry_space_group_name_Hall '-C 2yc'
_symmetry_space_group_name_H-M 'C 1 2/c 1'
_atom_sites_solution_hydrogens geom
_atom_sites_solution_primary direct
_atom_sites_solution_secondary difmap
_audit_creation_method SHELXL-97
_cell_angle_alpha 90.00
_cell_angle_beta 99.657(2)
_cell_angle_gamma 90.00
_cell_formula_units_Z 4
_cell_length_a 8.0280(12)
_cell_length_b 10.3957(15)
_cell_length_c 20.766(3)
_cell_measurement_reflns_used 3261
_cell_measurement_temperature 294(2)
_cell_measurement_theta_max 28.28
_cell_measurement_theta_min 3.24
_cell_volume 1708.5(4)
_computing_cell_refinement 'Bruker SMART'
_computing_data_collection 'Bruker SMART'
_computing_data_reduction 'Bruker SAINT'
_computing_molecular_graphics 'Bruker SHELXTL'
_computing_publication_material 'Bruker SHELXTL'
_computing_structure_refinement 'SHELXL-97 (Sheldrick, 1997)'
_computing_structure_solution 'SHELXS-97 (Sheldrick, 1990)'
_diffrn_ambient_temperature 294(2)
_diffrn_measured_fraction_theta_full 0.997
_diffrn_measured_fraction_theta_max 0.997
_diffrn_measurement_device_type 'CCD area detector'
_diffrn_measurement_method 'phi and omega scans'
_diffrn_radiation_monochromator graphite
_diffrn_radiation_source 'fine-focus sealed tube'
_diffrn_radiation_type MoK\a
_diffrn_radiation_wavelength 0.71073
_diffrn_reflns_av_R_equivalents 0.0255
_diffrn_reflns_av_sigmaI/netI 0.0280
_diffrn_reflns_limit_h_max 9
_diffrn_reflns_limit_h_min -7
_diffrn_reflns_limit_k_max 12
_diffrn_reflns_limit_k_min -12
_diffrn_reflns_limit_l_max 20
_diffrn_reflns_limit_l_min -24
_diffrn_reflns_number 4239
_diffrn_reflns_theta_full 25.02
_diffrn_reflns_theta_max 25.02
_diffrn_reflns_theta_min 1.99
_exptl_absorpt_coefficient_mu 4.235
_exptl_absorpt_correction_T_max 1.000000
_exptl_absorpt_correction_T_min 0.556919
_exptl_absorpt_correction_type multi-scan
_exptl_absorpt_process_details SADABS
_exptl_crystal_colour purple
_exptl_crystal_density_diffrn 2.598
_exptl_crystal_density_meas ?
_exptl_crystal_density_method 'not measured'
_exptl_crystal_description PRISM
_exptl_crystal_F_000 1284
_exptl_crystal_size_max 0.20
_exptl_crystal_size_mid 0.18
_exptl_crystal_size_min 0.10
_refine_diff_density_max 0.645
_refine_diff_density_min -0.491
_refine_diff_density_rms 0.102
_refine_ls_extinction_coef 0.00479(17)
_refine_ls_extinction_expression Fc^*^=kFc[1+0.001xFc^2^\l^3^/sin(2\q)]^-1/4^
_refine_ls_extinction_method SHELXL
_refine_ls_goodness_of_fit_ref 1.059
_refine_ls_hydrogen_treatment constr
_refine_ls_matrix_type full
_refine_ls_number_parameters 144
_refine_ls_number_reflns 1511
_refine_ls_number_restraints 3
_refine_ls_restrained_S_all 1.087
_refine_ls_R_factor_all 0.0229
_refine_ls_R_factor_gt 0.0203
_refine_ls_shift/su_max 0.005
_refine_ls_shift/su_mean 0.000
_refine_ls_structure_factor_coef Fsqd
_refine_ls_weighting_details 'calc w=1/[\s^2^(Fo^2^)+(0.0000P)^2^+11.3471P] where P=(Fo^2^+2Fc^2^)/3'
_refine_ls_weighting_scheme calc
_refine_ls_wR_factor_gt 0.0458
_refine_ls_wR_factor_ref 0.0468
_reflns_number_gt 1395
_reflns_number_total 1511
_reflns_threshold_expression >2sigma(I)
_cod_data_source_file ic901291b_si_001_03.cif
_cod_data_source_block 3
_cod_depositor_comments
;
The following automatic conversions were performed:
'_symmetry_cell_setting' value 'Monoclinic' changed to 'monoclinic'
according to '/home/saulius/struct/CIF-dictionaries/cif_core.dic'
dictionary named 'cif_core.dic' version 2.4.1 from
2010-06-29.

'_exptl_absorpt_correction_type' value 'Multi-scan' changed
to 'multi-scan' according to
'/home/saulius/struct/CIF-dictionaries/cif_core.dic' dictionary named
'cif_core.dic' version 2.4.1 from 2010-06-29.

Automatic conversion script
Id: cif_fix_enum 1527 2010-12-29 10:47:43Z saulius 

The following automatic conversions were performed:

'_exptl_crystal_density_meas' value 'none' was changed to '?' - the
value is perceived as not measured.

Automatic conversion script
Id: cif_fix_values 3008 2015-01-20 13:52:24Z robertas 
;
_cod_database_code 4303673

loop_
_symmetry_equiv_pos_as_xyz
'x, y, z'
'-x, y, -z+1/2'
'x+1/2, y+1/2, z'
'-x+1/2, y+1/2, -z+1/2'
'-x, -y, -z'
'x, -y, z-1/2'
'-x+1/2, -y+1/2, -z'
'x+1/2, -y+1/2, z-1/2'

loop_
_atom_site_label
_atom_site_type_symbol
_atom_site_fract_x
_atom_site_fract_y
_atom_site_fract_z
_atom_site_U_iso_or_equiv
_atom_site_adp_type
_atom_site_occupancy
_atom_site_symmetry_multiplicity
_atom_site_calc_flag
_atom_site_refinement_flags
_atom_site_disorder_assembly
_atom_site_disorder_group
Nd1 Nd 0.5000 0.54379(3) 0.2500 0.01478(13) Uani 1 2 d S . .
Ag1 Ag 0.0000 0.62071(4) 0.2500 0.02387(15) Uani 1 2 d S . .
C1 C 0.8460(5) 0.4876(4) 0.36385(17) 0.0166(8) Uani 1 1 d . . .
C2 C 0.7294(5) 0.5486(4) 0.40544(18) 0.0172(8) Uani 1 1 d . . .
C3 C 0.7741(5) 0.5589(4) 0.47222(19) 0.0216(9) Uani 1 1 d . . .
H3A H 0.8772 0.5270 0.4933 0.026 Uiso 1 1 calc R . .
C4 C 0.6633(5) 0.6173(4) 0.50758(18) 0.0192(8) Uani 1 1 d . . .
C5 C 0.5073(5) 0.6605(4) 0.47505(19) 0.0186(8) Uani 1 1 d . . .
H5 H 0.4310 0.7011 0.4974 0.022 Uiso 1 1 calc R . .
C6 C 0.4698(5) 0.6406(4) 0.40803(19) 0.0170(8) Uani 1 1 d . . .
C7 C 0.2992(5) 0.6716(4) 0.36860(18) 0.0175(8) Uani 1 1 d . . .
N1 N 0.5802(4) 0.5886(3) 0.37333(15) 0.0172(7) Uani 1 1 d . . .
O1 O 0.7869(3) 0.4768(3) 0.30285(12) 0.0221(6) Uani 1 1 d . . .
O2 O 0.9863(4) 0.4516(3) 0.39002(14) 0.0319(7) Uani 1 1 d . . .
O3 O 0.7033(4) 0.6318(3) 0.57304(13) 0.0250(7) Uani 1 1 d . . .
H3 H 0.7977 0.6022 0.5858 0.037 Uiso 1 1 calc R . .
O4 O 0.1952(4) 0.7318(3) 0.39413(14) 0.0272(7) Uani 1 1 d . . .
O5 O 0.2752(4) 0.6287(3) 0.30968(13) 0.0225(6) Uani 1 1 d . . .
O6 O 0.4411(4) 0.3422(3) 0.31211(13) 0.0246(6) Uani 1 1 d D . .
H6A H 0.3829 0.3687 0.3418 0.030 Uiso 1 1 d RD . .
H6B H 0.5306 0.3034 0.3372 0.030 Uiso 1 1 d RD . .
O7 O 0.5000 0.7836(5) 0.2500 0.0501(14) Uani 1 2 d S . .
H7A H 0.5732 0.8280 0.2347 0.060 Uiso 1 1 d R . .

loop_
_atom_site_aniso_label
_atom_site_aniso_U_11
_atom_site_aniso_U_22
_atom_site_aniso_U_33
_atom_site_aniso_U_23
_atom_site_aniso_U_13
_atom_site_aniso_U_12
Nd1 0.01115(18) 0.01970(19) 0.01281(17) 0.000 0.00004(11) 0.000
Ag1 0.0128(2) 0.0314(3) 0.0257(3) 0.000 -0.00183(18) 0.000
C1 0.0125(19) 0.021(2) 0.0161(19) 0.0015(15) 0.0010(15) -0.0008(16)
C2 0.0114(19) 0.022(2) 0.0178(18) -0.0003(15) -0.0003(15) 0.0017(15)
C3 0.015(2) 0.028(2) 0.021(2) -0.0015(17) -0.0007(16) 0.0042(17)
C4 0.020(2) 0.022(2) 0.0145(19) 0.0006(15) 0.0003(16) -0.0060(16)
C5 0.017(2) 0.021(2) 0.0189(19) -0.0009(16) 0.0045(16) -0.0016(16)
C6 0.016(2) 0.0164(19) 0.019(2) 0.0020(15) 0.0022(16) -0.0009(15)
C7 0.016(2) 0.0183(19) 0.017(2) 0.0046(15) 0.0010(16) 0.0014(16)
N1 0.0136(17) 0.0224(17) 0.0152(16) -0.0022(13) 0.0014(13) 0.0001(13)
O1 0.0186(15) 0.0320(16) 0.0153(14) -0.0011(12) 0.0018(11) 0.0053(12)
O2 0.0177(16) 0.053(2) 0.0231(15) -0.0023(14) -0.0026(12) 0.0119(14)
O3 0.0179(16) 0.0409(19) 0.0154(14) -0.0025(12) 0.0005(12) 0.0047(13)
O4 0.0190(16) 0.0400(18) 0.0222(15) -0.0031(13) 0.0021(12) 0.0103(13)
O5 0.0145(15) 0.0346(17) 0.0173(14) -0.0009(12) -0.0006(11) 0.0051(12)
O6 0.0242(16) 0.0300(16) 0.0201(14) 0.0011(12) 0.0052(12) 0.0006(13)
O7 0.070(4) 0.035(3) 0.057(3) 0.000 0.044(3) 0.000

loop_
_atom_type_symbol
_atom_type_description
_atom_type_scat_dispersion_real
_atom_type_scat_dispersion_imag
_atom_type_scat_source
C C 0.0033 0.0016 'International Tables Vol C Tables 4.2.6.8 and 6.1.1.4'
H H 0.0000 0.0000 'International Tables Vol C Tables 4.2.6.8 and 6.1.1.4'
N N 0.0061 0.0033 'International Tables Vol C Tables 4.2.6.8 and 6.1.1.4'
O O 0.0106 0.0060 'International Tables Vol C Tables 4.2.6.8 and 6.1.1.4'
Ag Ag -0.8971 1.1015 'International Tables Vol C Tables 4.2.6.8 and 6.1.1.4'
Nd Nd -0.1943 3.0179 'International Tables Vol C Tables 4.2.6.8 and 6.1.1.4'

loop_
_geom_angle_atom_site_label_1
_geom_angle_atom_site_label_2
_geom_angle_atom_site_label_3
_geom_angle
_geom_angle_site_symmetry_1
_geom_angle_site_symmetry_3
_geom_angle_publ_flag
O1 Nd1 O1 147.39(14) 2_655 . ?
O1 Nd1 O7 106.30(7) 2_655 . ?
O1 Nd1 O7 106.30(7) . . ?
O1 Nd1 O5 124.80(8) 2_655 2_655 ?
O1 Nd1 O5 68.06(9) . 2_655 ?
O7 Nd1 O5 69.45(7) . 2_655 ?
O1 Nd1 O5 68.06(9) 2_655 . ?
O1 Nd1 O5 124.80(8) . . ?
O7 Nd1 O5 69.45(7) . . ?
O5 Nd1 O5 138.89(13) 2_655 . ?
O1 Nd1 O6 77.44(10) 2_655 2_655 ?
O1 Nd1 O6 75.84(9) . 2_655 ?
O7 Nd1 O6 145.39(6) . 2_655 ?
O5 Nd1 O6 80.19(9) 2_655 2_655 ?
O5 Nd1 O6 138.44(10) . 2_655 ?
O1 Nd1 O6 75.84(9) 2_655 . ?
O1 Nd1 O6 77.44(10) . . ?
O7 Nd1 O6 145.39(6) . . ?
O5 Nd1 O6 138.44(9) 2_655 . ?
O5 Nd1 O6 80.19(9) . . ?
O6 Nd1 O6 69.22(13) 2_655 . ?
O1 Nd1 N1 123.33(9) 2_655 . ?
O1 Nd1 N1 63.39(9) . . ?
O7 Nd1 N1 79.58(7) . . ?
O5 Nd1 N1 110.25(9) 2_655 . ?
O5 Nd1 N1 61.76(9) . . ?
O6 Nd1 N1 128.00(10) 2_655 . ?
O6 Nd1 N1 71.46(10) . . ?
O1 Nd1 N1 63.39(9) 2_655 2_655 ?
O1 Nd1 N1 123.33(9) . 2_655 ?
O7 Nd1 N1 79.58(7) . 2_655 ?
O5 Nd1 N1 61.76(9) 2_655 2_655 ?
O5 Nd1 N1 110.25(9) . 2_655 ?
O6 Nd1 N1 71.46(10) 2_655 2_655 ?
O6 Nd1 N1 128.00(10) . 2_655 ?
N1 Nd1 N1 159.16(15) . 2_655 ?
O5 Ag1 O5 175.94(14) . 2 ?
O2 C1 O1 125.0(4) . . ?
O2 C1 C2 119.0(3) . . ?
O1 C1 C2 116.0(3) . . ?
N1 C2 C3 122.6(4) . . ?
N1 C2 C1 115.7(3) . . ?
C3 C2 C1 121.7(3) . . ?
C2 C3 C4 119.1(4) . . ?
C2 C3 H3A 120.5 . . ?
C4 C3 H3A 120.5 . . ?
O3 C4 C3 121.1(4) . . ?
O3 C4 C5 119.6(4) . . ?
C3 C4 C5 119.3(4) . . ?
C6 C5 C4 117.6(4) . . ?
C6 C5 H5 121.2 . . ?
C4 C5 H5 121.2 . . ?
N1 C6 C5 123.0(4) . . ?
N1 C6 C7 114.5(3) . . ?
C5 C6 C7 122.4(3) . . ?
O4 C7 O5 125.5(4) . . ?
O4 C7 C6 119.6(3) . . ?
O5 C7 C6 114.8(3) . . ?
C2 N1 C6 118.3(3) . . ?
C2 N1 Nd1 119.6(2) . . ?
C6 N1 Nd1 121.9(2) . . ?
C1 O1 Nd1 125.2(2) . . ?
C4 O3 H3 109.5 . . ?
C7 O5 Ag1 119.5(2) . . ?
C7 O5 Nd1 125.8(2) . . ?
Ag1 O5 Nd1 114.66(11) . . ?
Nd1 O6 H6A 105.2 . . ?
Nd1 O6 H6B 117.3 . . ?
H6A O6 H6B 101.6 . . ?
Nd1 O7 H7A 122.9 . . ?

loop_
_geom_bond_atom_site_label_1
_geom_bond_atom_site_label_2
_geom_bond_distance
_geom_bond_site_symmetry_2
_geom_bond_publ_flag
Nd1 O1 2.479(3) 2_655 ?
Nd1 O1 2.479(3) . ?
Nd1 O7 2.493(5) . ?
Nd1 O5 2.515(3) 2_655 ?
Nd1 O5 2.515(3) . ?
Nd1 O6 2.547(3) 2_655 ?
Nd1 O6 2.547(3) . ?
Nd1 N1 2.576(3) . ?
Nd1 N1 2.576(3) 2_655 ?
Ag1 O5 2.346(3) . ?
Ag1 O5 2.346(3) 2 ?
C1 O2 1.224(5) . ?
C1 O1 1.281(4) . ?
C1 C2 1.515(5) . ?
C2 N1 1.336(5) . ?
C2 C3 1.377(5) . ?
C3 C4 1.385(6) . ?
C3 H3A 0.9300 . ?
C4 O3 1.352(5) . ?
C4 C5 1.394(6) . ?
C5 C6 1.389(5) . ?
C5 H5 0.9300 . ?
C6 N1 1.345(5) . ?
C6 C7 1.508(5) . ?
C7 O4 1.232(5) . ?
C7 O5 1.286(5) . ?
O3 H3 0.8200 . ?
O6 H6A 0.8774 . ?
O6 H6B 0.9075 . ?
O7 H7A 0.8494 . ?

loop_
_geom_torsion_atom_site_label_1
_geom_torsion_atom_site_label_2
_geom_torsion_atom_site_label_3
_geom_torsion_atom_site_label_4
_geom_torsion
_geom_torsion_site_symmetry_1
_geom_torsion_site_symmetry_2
_geom_torsion_site_symmetry_3
_geom_torsion_site_symmetry_4
_geom_torsion_publ_flag
O2 C1 C2 N1 178.3(4) . . . . ?
O1 C1 C2 N1 -2.3(5) . . . . ?
O2 C1 C2 C3 -3.2(6) . . . . ?
O1 C1 C2 C3 176.1(4) . . . . ?
N1 C2 C3 C4 -2.6(6) . . . . ?
C1 C2 C3 C4 179.0(4) . . . . ?
C2 C3 C4 O3 -178.7(4) . . . . ?
C2 C3 C4 C5 2.1(6) . . . . ?
O3 C4 C5 C6 -178.3(4) . . . . ?
C3 C4 C5 C6 0.9(6) . . . . ?
C4 C5 C6 N1 -3.8(6) . . . . ?
C4 C5 C6 C7 174.1(4) . . . . ?
N1 C6 C7 O4 -172.3(4) . . . . ?
C5 C6 C7 O4 9.6(6) . . . . ?
N1 C6 C7 O5 8.9(5) . . . . ?
C5 C6 C7 O5 -169.1(4) . . . . ?
C3 C2 N1 C6 -0.1(6) . . . . ?
C1 C2 N1 C6 178.3(3) . . . . ?
C3 C2 N1 Nd1 -174.0(3) . . . . ?
C1 C2 N1 Nd1 4.5(4) . . . . ?
C5 C6 N1 C2 3.4(6) . . . . ?
C7 C6 N1 C2 -174.7(3) . . . . ?
C5 C6 N1 Nd1 177.1(3) . . . . ?
C7 C6 N1 Nd1 -1.0(4) . . . . ?
O1 Nd1 N1 C2 139.4(3) 2_655 . . . ?
O1 Nd1 N1 C2 -3.6(3) . . . . ?
O7 Nd1 N1 C2 -117.9(3) . . . . ?
O5 Nd1 N1 C2 -54.5(3) 2_655 . . . ?
O5 Nd1 N1 C2 169.9(3) . . . . ?
O6 Nd1 N1 C2 38.8(3) 2_655 . . . ?
O6 Nd1 N1 C2 81.3(3) . . . . ?
N1 Nd1 N1 C2 -117.9(3) 2_655 . . . ?
O1 Nd1 N1 C6 -34.2(3) 2_655 . . . ?
O1 Nd1 N1 C6 -177.2(3) . . . . ?
O7 Nd1 N1 C6 68.5(3) . . . . ?
O5 Nd1 N1 C6 131.9(3) 2_655 . . . ?
O5 Nd1 N1 C6 -3.6(3) . . . . ?
O6 Nd1 N1 C6 -134.8(3) 2_655 . . . ?
O6 Nd1 N1 C6 -92.3(3) . . . . ?
N1 Nd1 N1 C6 68.5(3) 2_655 . . . ?
O2 C1 O1 Nd1 178.2(3) . . . . ?
C2 C1 O1 Nd1 -1.2(5) . . . . ?
O1 Nd1 O1 C1 -108.5(3) 2_655 . . . ?
O7 Nd1 O1 C1 71.5(3) . . . . ?
O5 Nd1 O1 C1 130.7(3) 2_655 . . . ?
O5 Nd1 O1 C1 -4.5(3) . . . . ?
O6 Nd1 O1 C1 -144.4(3) 2_655 . . . ?
O6 Nd1 O1 C1 -72.9(3) . . . . ?
N1 Nd1 O1 C1 2.4(3) . . . . ?
N1 Nd1 O1 C1 159.6(3) 2_655 . . . ?
O4 C7 O5 Ag1 -14.1(5) . . . . ?
C6 C7 O5 Ag1 164.6(2) . . . . ?
O4 C7 O5 Nd1 167.6(3) . . . . ?
C6 C7 O5 Nd1 -13.8(5) . . . . ?
O5 Ag1 O5 C7 67.7(3) 2 . . . ?
O5 Ag1 O5 Nd1 -113.76(11) 2 . . . ?
O1 Nd1 O5 C7 162.4(3) 2_655 . . . ?
O1 Nd1 O5 C7 16.7(3) . . . . ?
O7 Nd1 O5 C7 -79.3(3) . . . . ?
O5 Nd1 O5 C7 -79.3(3) 2_655 . . . ?
O6 Nd1 O5 C7 126.3(3) 2_655 . . . ?
O6 Nd1 O5 C7 83.8(3) . . . . ?
N1 Nd1 O5 C7 9.7(3) . . . . ?
N1 Nd1 O5 C7 -149.1(3) 2_655 . . . ?
O1 Nd1 O5 Ag1 -15.97(11) 2_655 . . . ?
O1 Nd1 O5 Ag1 -161.65(11) . . . . ?
O7 Nd1 O5 Ag1 102.35(12) . . . . ?
O5 Nd1 O5 Ag1 102.35(12) 2_655 . . . ?
O6 Nd1 O5 Ag1 -52.08(19) 2_655 . . . ?
O6 Nd1 O5 Ag1 -94.55(13) . . . . ?
N1 Nd1 O5 Ag1 -168.68(17) . . . . ?
N1 Nd1 O5 Ag1 32.48(15) 2_655 . . . ?
